data_9003886
loop_
_publ_author_name
'Lee, Y.'
'Hriljac, J. A.'
'Parise, J. B.'
'Vogt, T.'

_publ_section_title
;
 Pressure-induced hydration in zeolite tetranatrolite
 Note: P = 2.5 GPa
;
_journal_name_full 'American Mineralogist'
_journal_page_first 247
_journal_page_last 251
_journal_paper_doi 10.2138/am.2006.1847
_journal_volume 91
_journal_year 2006
_chemical_compound_source 'Mt. Saint-Hilaire, Quebec, Canada'
_chemical_formula_sum 'Al2.315 Ca0.474 H2.02 Na1.462 O13 Si2.685'
_chemical_name_mineral Paranatrolite
_space_group_IT_number 9
_symmetry_space_group_name_Hall 'C -2yc'
_symmetry_space_group_name_H-M 'C 1 c 1'
_cell_angle_alpha 90
_cell_angle_beta 108.73
_cell_angle_gamma 90
_cell_formula_units_Z 4
_cell_length_a 6.512
_cell_length_b 18.850
_cell_length_c 9.901
_cell_volume 1150.997
_database_code_amcsd 0004010
_diffrn_ambient_pressure 2.5e+06
_exptl_crystal_density_diffrn 2.311
_cod_original_formula_sum 'Na1.462 Ca.474 (Si2.685 Al2.315) O13 H2.02'
_cod_database_code 9003886

loop_
_space_group_symop_operation_xyz
x,y,z
1/2+x,1/2+y,z
x,-y,1/2+z
1/2+x,1/2-y,1/2+z

loop_
_atom_site_label
_atom_site_fract_x
_atom_site_fract_y
_atom_site_fract_z
_atom_site_occupancy
_atom_site_U_iso_or_equiv
_atom_site_type_symbol
_atom_site_attached_hydrogens
Na1 0.15600 0.13500 0.02100 0.73100 0.03000 Na 0
Ca1 0.15600 0.13500 0.02100 0.23700 0.03000 Ca 0
Na2 0.56900 0.08200 -0.07100 0.73100 0.03000 Na 0
Ca2 0.56900 0.08200 -0.07100 0.23700 0.03000 Ca 0
Si1 0.50000 0.38030 0.00000 0.53700 0.05400 Si 0
Al1 0.50000 0.38030 0.00000 0.46300 0.05400 Al 0
Si2 0.19890 0.33620 0.18540 0.53700 0.05400 Si 0
Al2 0.19890 0.33620 0.18540 0.46300 0.05400 Al 0
Si3 0.54930 0.08550 0.31970 0.53700 0.05400 Si 0
Al3 0.54930 0.08550 0.31970 0.46300 0.05400 Al 0
Si4 0.93500 0.46400 0.09270 0.53700 0.05400 Si 0
Al4 0.93500 0.46400 0.09270 0.46300 0.05400 Al 0
Si5 0.34790 0.21730 0.40420 0.53700 0.05400 Si 0
Al5 0.34790 0.21730 0.40420 0.46300 0.05400 Al 0
O1 0.47500 0.03500 0.43400 1.00000 0.03000 O 0
O2 0.47200 0.04700 0.15800 1.00000 0.03000 O 0
O3 0.44200 0.16600 0.30400 1.00000 0.03000 O 0
O4 0.13700 0.18300 0.44600 1.00000 0.03000 O 0
O5 0.28900 0.29900 0.34600 1.00000 0.03000 O 0
O6 0.04400 0.27800 0.06700 1.00000 0.03000 O 0
O7 0.41400 0.35500 0.13200 1.00000 0.03000 O 0
O8 0.07600 0.40800 0.21400 1.00000 0.03000 O 0
O9 0.81400 0.09300 0.35200 1.00000 0.03000 O 0
O10 0.66500 0.45000 0.05700 1.00000 0.03000 O 0
Wat1 0.06500 0.06100 -0.13000 1.00000 0.03000 O 2
Wat2 0.93700 0.07400 0.11500 1.00000 0.03000 O 2
Wat3 0.35300 0.17100 -0.11200 0.50000 0.03000 O 2
Wat4 0.76100 0.17800 0.19400 0.50000 0.03000 O 2

loop_
_cod_changelog_entry_id
_cod_changelog_entry_author
_cod_changelog_entry_date
_cod_changelog_entry_text
1
;cod-tools version 3.8.0
Id: cif_guess_AMCSD_atom_types 9581 2023-05-17 12:35:41Z saulius
;
2023-05-18T11:37:46+03:00
;Derived atom types and hydrogen counts
from atom names that follow the AMCSD naming convention
(Wat == water, O-H == hydroxyl).
;

loop_
_cod_related_entry_id
_cod_related_entry_database
_cod_related_entry_code
1 AMCSD 0004010
